data_7203960
loop_
_publ_author_name
'Averseng, Fr\'ed\'eric'
'Lacroix, Pascal G.'
'Malfant, Isabelle'
'Dahan, Fran\,coise'
'Nakatani, Keitaro'

_publ_section_title
;
 Synthesis, crystal structure and solid state NLO properties of a new
 chiral bis(salicylaldiminato)nickel(ii) Schiff-base complex in a
 nearly optimized solid state environment
;
_journal_issue 4
_journal_name_full 'Journal of Materials Chemistry'
_journal_page_first 1013
_journal_paper_doi 10.1039/a910244m
_journal_volume 10
_journal_year 2000
_chemical_formula_sum 'C88 H88 N8 Ni3 O9'
_chemical_formula_weight 1577.79
_chemical_name_systematic ?
_space_group_IT_number 19
_symmetry_cell_setting orthorhombic
_symmetry_space_group_name_Hall 'P 2ac 2ab'
_symmetry_space_group_name_H-M 'P 21 21 21'
_atom_sites_solution_hydrogens geom
_atom_sites_solution_primary direct
_atom_sites_solution_secondary difmap
_audit_creation_method SHELXL-97
_cell_angle_alpha 90.00
_cell_angle_beta 90.00
_cell_angle_gamma 90.00
_cell_formula_units_Z 4
_cell_length_a 12.9998(10)
_cell_length_b 16.1021(16)
_cell_length_c 36.377(3)
_cell_measurement_reflns_used 28880
_cell_measurement_temperature 180
_cell_measurement_theta_max 20.99
_cell_measurement_theta_min 1.66
_cell_volume 7614.582
_computing_cell_refinement ipds-stoe
_computing_data_collection ipds-stoe
_computing_data_reduction ipds-stoe
_computing_molecular_graphics cameron
_computing_structure_refinement 'SHELXL-97 (Sheldrick, 1997)'
_computing_structure_solution 'SHELXS-97 (Sheldrick, 1990)'
_diffrn_ambient_temperature 180
_diffrn_measured_fraction_theta_full 0.991
_diffrn_measured_fraction_theta_max 0.991
_diffrn_measurement_device_type 'stoe ipds'
_diffrn_radiation_monochromator graphite
_diffrn_radiation_source 'fine-focus sealed tube'
_diffrn_radiation_type MoK\a
_diffrn_radiation_wavelength 0.71073
_diffrn_reflns_av_R_equivalents 0.1229
_diffrn_reflns_av_sigmaI/netI 0.0884
_diffrn_reflns_limit_h_max 13
_diffrn_reflns_limit_h_min -12
_diffrn_reflns_limit_k_max 16
_diffrn_reflns_limit_k_min -16
_diffrn_reflns_limit_l_max 36
_diffrn_reflns_limit_l_min -35
_diffrn_reflns_number 28880
_diffrn_reflns_theta_full 20.99
_diffrn_reflns_theta_max 20.99
_diffrn_reflns_theta_min 1.66
_exptl_absorpt_coefficient_mu 0.800
_exptl_crystal_colour 'dark yellow'
_exptl_crystal_density_diffrn 1.376
_exptl_crystal_density_meas ?
_exptl_crystal_density_method .
_exptl_crystal_description 'elongated plate'
_exptl_crystal_F_000 3312
_exptl_crystal_size_max 0.52
_exptl_crystal_size_mid 0.22
_exptl_crystal_size_min 0.07
_refine_diff_density_max 1.034
_refine_diff_density_min -0.436
_refine_diff_density_rms 0.083
_refine_ls_abs_structure_details 'Flack H D (1983), Acta Cryst. A39, 876-881'
_refine_ls_abs_structure_Flack -0.01(3)
_refine_ls_extinction_coef 0.0029(4)
_refine_ls_extinction_expression Fc^*^=kFc[1+0.001xFc^2^\l^3^/sin(2\q)]^-1/4^
_refine_ls_extinction_method SHELXL
_refine_ls_goodness_of_fit_ref 1.025
_refine_ls_hydrogen_treatment mixed
_refine_ls_matrix_type full
_refine_ls_number_parameters 974
_refine_ls_number_reflns 8073
_refine_ls_number_restraints 2
_refine_ls_restrained_S_all 1.026
_refine_ls_R_factor_all 0.1035
_refine_ls_R_factor_gt 0.0776
_refine_ls_shift/su_max 0.004
_refine_ls_shift/su_mean 0.017
_refine_ls_structure_factor_coef Fsqd
_refine_ls_weighting_details 'w=1/[\s^2^(Fo^2^)+(0.1329P)^2^+5.4227P] where P=(Fo^2^+2Fc^2^)/3'
_refine_ls_weighting_scheme calc
_refine_ls_wR_factor_gt 0.1862
_refine_ls_wR_factor_ref 0.2080
_reflns_number_gt 5977
_reflns_number_total 8073
_reflns_threshold_expression >2sigma(I)
_cod_data_source_file a910244m.txt
_cod_data_source_block fatri
_cod_depositor_comments
;
The following automatic conversions were performed:

'_refine_ls_weighting_scheme' value 'calc
w=1/[\s^2^(Fo^2^)+(0.1329P)^2^+5.4227P] where P=(Fo^2^+2Fc^2^)/3' was
changed to 'calc'. New tag '_refine_ls_weighting_details' was
created. The value of the new tag was set to
'w=1/[\s^2^(Fo^2^)+(0.1329P)^2^+5.4227P] where P=(Fo^2^+2Fc^2^)/3'.

Automatic conversion script
Id: cif_fix_values 3143 2015-03-26 13:38:13Z robertas 
;
_cod_original_cell_volume 7614.7(11)
_cod_database_code 7203960

loop_
_symmetry_equiv_pos_as_xyz
'x, y, z'
'x+1/2, -y+1/2, -z'
'-x, y+1/2, -z+1/2'
'-x+1/2, -y, z+1/2'

loop_
_atom_site_label
_atom_site_type_symbol
_atom_site_fract_x
_atom_site_fract_y
_atom_site_fract_z
_atom_site_U_iso_or_equiv
_atom_site_adp_type
_atom_site_occupancy
_atom_site_calc_flag
_atom_site_refinement_flags
_atom_site_disorder_assembly
_atom_site_disorder_group
Ni1 Ni 0.24177(11) 0.28168(8) 0.85635(5) 0.0606(5) Uani 1 d . . .
O101 O 0.2624(6) 0.1618(4) 0.8439(3) 0.071(3) Uani 1 d . . .
O102 O 0.1503(5) 0.2293(4) 0.8939(2) 0.0564(19) Uani 1 d . . .
N101 N 0.3322(8) 0.3125(6) 0.8137(3) 0.062(3) Uani 1 d . . .
N102 N 0.2763(7) 0.3780(5) 0.8897(3) 0.057(2) Uani 1 d . . .
N103 N 0.4521(8) -0.0827(6) 0.8145(3) 0.074(3) Uani 1 d . . .
N104 N -0.1298(8) 0.2477(6) 0.9785(3) 0.070(3) Uani 1 d . . .
C101 C 0.3325(9) 0.1263(7) 0.8239(4) 0.064(3) Uani 1 d . . .
C102 C 0.3522(10) 0.0421(8) 0.8270(4) 0.072(4) Uani 1 d . . .
H102 H 0.3098 0.0117 0.8426 0.087 Uiso 1 calc R . .
C103 C 0.4314(9) -0.0024(8) 0.8084(4) 0.067(3) Uani 1 d . . .
C104 C 0.4899(9) 0.0485(8) 0.7837(4) 0.073(4) Uani 1 d . . .
H104 H 0.5434 0.0248 0.7704 0.087 Uiso 1 calc R . .
C105 C 0.4689(10) 0.1303(7) 0.7795(4) 0.069(3) Uani 1 d . . .
H105 H 0.5065 0.1598 0.7621 0.083 Uiso 1 calc R . .
C106 C 0.3950(8) 0.1725(6) 0.7994(3) 0.054(3) Uani 1 d . . .
C107 C 0.3809(10) 0.2614(8) 0.7943(4) 0.069(4) Uani 1 d . . .
H107 H 0.4126 0.2837 0.7736 0.083 Uiso 1 calc R . .
C108 C 0.5353(12) -0.1222(9) 0.7975(4) 0.091(4) Uani 1 d . . .
H10A H 0.5862 -0.0804 0.7914 0.110 Uiso 1 calc R . .
H10B H 0.5114 -0.1463 0.7746 0.110 Uiso 1 calc R . .
C109 C 0.5866(15) -0.1883(11) 0.8191(6) 0.141(8) Uani 1 d . . .
H10C H 0.6459 -0.2079 0.8060 0.212 Uiso 1 calc R . .
H10D H 0.5395 -0.2334 0.8229 0.212 Uiso 1 calc R . .
H10E H 0.6076 -0.1663 0.8425 0.212 Uiso 1 calc R . .
C110 C 0.3771(11) -0.1369(8) 0.8317(5) 0.085(4) Uani 1 d . . .
H11A H 0.3087 -0.1158 0.8265 0.102 Uiso 1 calc R . .
H11B H 0.3824 -0.1916 0.8208 0.102 Uiso 1 calc R . .
C111 C 0.3888(13) -0.1444(9) 0.8703(5) 0.098(5) Uani 1 d . . .
H11C H 0.3238 -0.1585 0.8811 0.148 Uiso 1 calc R . .
H11D H 0.4124 -0.0925 0.8802 0.148 Uiso 1 calc R . .
H11E H 0.4381 -0.1871 0.8756 0.148 Uiso 1 calc R . .
C121 C 0.1003(9) 0.2704(7) 0.9202(3) 0.058(3) Uani 1 d . . .
C122 C 0.0169(9) 0.2369(7) 0.9368(4) 0.061(3) Uani 1 d . . .
H122 H -0.0039 0.1838 0.9300 0.074 Uiso 1 calc R . .
C123 C -0.0395(10) 0.2787(8) 0.9639(4) 0.077(4) Uani 1 d . . .
C124 C -0.0004(10) 0.3557(7) 0.9776(4) 0.073(4) Uani 1 d . . .
H124 H -0.0328 0.3829 0.9969 0.087 Uiso 1 calc R . .
C125 C 0.0851(10) 0.3882(7) 0.9618(4) 0.066(3) Uani 1 d . . .
H125 H 0.1117 0.4373 0.9714 0.080 Uiso 1 calc R . .
C126 C 0.1351(9) 0.3522(7) 0.9320(4) 0.064(3) Uani 1 d . . .
C127 C 0.2220(9) 0.3956(7) 0.9176(4) 0.060(3) Uani 1 d . . .
H127 H 0.2412 0.4432 0.9303 0.072 Uiso 1 calc R . .
C128 C -0.1773(11) 0.1748(7) 0.9608(5) 0.087(5) Uani 1 d . . .
H12A H -0.1639 0.1769 0.9346 0.105 Uiso 1 calc R . .
H12B H -0.2513 0.1773 0.9643 0.105 Uiso 1 calc R . .
C129 C -0.1374(12) 0.0934(8) 0.9760(5) 0.091(5) Uani 1 d . . .
H12C H -0.1718 0.0480 0.9641 0.137 Uiso 1 calc R . .
H12D H -0.1503 0.0910 1.0020 0.137 Uiso 1 calc R . .
H12E H -0.0647 0.0895 0.9717 0.137 Uiso 1 calc R . .
C130 C -0.1876(10) 0.2867(8) 1.0080(4) 0.077(4) Uani 1 d . . .
H13A H -0.1399 0.3158 1.0239 0.092 Uiso 1 calc R . .
H13B H -0.2203 0.2435 1.0225 0.092 Uiso 1 calc R . .
C131 C -0.2694(11) 0.3471(10) 0.9954(5) 0.100(5) Uani 1 d . . .
H13C H -0.3100 0.3643 1.0161 0.149 Uiso 1 calc R . .
H13D H -0.3129 0.3207 0.9775 0.149 Uiso 1 calc R . .
H13E H -0.2371 0.3948 0.9845 0.149 Uiso 1 calc R . .
C141 C 0.3058(9) 0.3938(7) 0.7991(4) 0.060(3) Uani 1 d . . .
C142 C 0.2511(10) 0.3942(8) 0.7663(4) 0.074(4) Uani 1 d . . .
H142 H 0.2409 0.3455 0.7530 0.089 Uiso 1 calc R . .
C143 C 0.2121(9) 0.4687(9) 0.7538(4) 0.075(4) Uani 1 d . . .
H143 H 0.1782 0.4709 0.7313 0.091 Uiso 1 calc R . .
C144 C 0.2232(9) 0.5409(7) 0.7747(4) 0.066(3) Uani 1 d . . .
C145 C 0.1773(9) 0.6171(9) 0.7620(5) 0.088(5) Uani 1 d . . .
H145 H 0.1437 0.6203 0.7395 0.105 Uiso 1 calc R . .
C146 C 0.1856(12) 0.6847(10) 0.7848(6) 0.097(5) Uani 1 d . . .
H146 H 0.1566 0.7345 0.7771 0.116 Uiso 1 calc R . .
C147 C 0.2334(11) 0.6831(8) 0.8178(6) 0.096(5) Uani 1 d . . .
H147 H 0.2334 0.7301 0.8326 0.116 Uiso 1 calc R . .
C148 C 0.2816(9) 0.6128(7) 0.8293(4) 0.075(4) Uani 1 d . . .
H148 H 0.3170 0.6128 0.8515 0.090 Uiso 1 calc R . .
C149 C 0.2780(9) 0.5392(7) 0.8076(4) 0.069(4) Uani 1 d . . .
C150 C 0.3224(9) 0.4629(7) 0.8197(4) 0.066(3) Uani 1 d . . .
C151 C 0.3716(9) 0.4263(7) 0.8850(4) 0.065(3) Uani 1 d . . .
C152 C 0.4347(10) 0.4334(7) 0.9158(4) 0.074(4) Uani 1 d . . .
H152 H 0.4165 0.4071 0.9376 0.089 Uiso 1 calc R . .
C153 C 0.5261(10) 0.4802(8) 0.9139(5) 0.077(4) Uani 1 d . . .
H153 H 0.5677 0.4876 0.9345 0.092 Uiso 1 calc R . .
C154 C 0.5514(8) 0.5152(7) 0.8802(4) 0.063(3) Uani 1 d . . .
C155 C 0.6481(9) 0.5594(7) 0.8772(5) 0.075(4) Uani 1 d . . .
H155 H 0.6888 0.5667 0.8980 0.090 Uiso 1 calc R . .
C156 C 0.6806(11) 0.5908(8) 0.8439(5) 0.082(5) Uani 1 d . . .
H156 H 0.7442 0.6169 0.8419 0.098 Uiso 1 calc R . .
C157 C 0.6178(10) 0.5830(7) 0.8136(5) 0.080(4) Uani 1 d . . .
H157 H 0.6386 0.6058 0.7913 0.096 Uiso 1 calc R . .
C158 C 0.5241(9) 0.5418(7) 0.8157(4) 0.067(3) Uani 1 d . . .
H158 H 0.4829 0.5374 0.7949 0.081 Uiso 1 calc R . .
C159 C 0.4908(8) 0.5067(6) 0.8490(4) 0.067(4) Uani 1 d . . .
C160 C 0.3936(9) 0.4618(7) 0.8521(4) 0.067(3) Uani 1 d . . .
Ni2 Ni 0.03042(12) -0.02803(9) 0.88471(6) 0.0754(6) Uani 1 d . . .
O201 O 0.1477(5) 0.0427(4) 0.9006(2) 0.064(2) Uani 1 d . . .
O202 O -0.0292(6) 0.0871(4) 0.8802(2) 0.058(2) Uani 1 d . . .
N201 N -0.1013(7) -0.0792(5) 0.8678(3) 0.065(3) Uani 1 d . . .
N202 N 0.0341(8) -0.0901(5) 0.9345(3) 0.064(3) Uani 1 d . . .
N203 N 0.5007(7) 0.0699(6) 0.9309(3) 0.072(3) Uani 1 d . . .
N204 N -0.2512(8) 0.3053(6) 0.8403(3) 0.081(3) Uani 1 d . . .
C201 C 0.2253(9) 0.0182(6) 0.9208(4) 0.061(3) Uani 1 d . . .
C202 C 0.3191(9) 0.0590(6) 0.9175(4) 0.064(3) Uani 1 d . . .
H202 H 0.3251 0.1042 0.9017 0.077 Uiso 1 calc R . .
C203 C 0.4035(9) 0.0328(7) 0.9375(4) 0.070(4) Uani 1 d . . .
C204 C 0.3951(10) -0.0355(7) 0.9622(4) 0.073(4) Uani 1 d . . .
H204 H 0.4524 -0.0557 0.9745 0.087 Uiso 1 calc R . .
C205 C 0.3020(10) -0.0698(7) 0.9670(4) 0.069(4) Uani 1 d . . .
H205 H 0.2943 -0.1098 0.9853 0.083 Uiso 1 calc R . .
C206 C 0.2163(9) -0.0482(7) 0.9460(4) 0.072(4) Uani 1 d . . .
C207 C 0.1206(12) -0.0928(7) 0.9538(4) 0.079(4) Uani 1 d . . .
H207 H 0.1205 -0.1268 0.9744 0.095 Uiso 1 calc R . .
C208 C 0.5986(10) 0.0324(8) 0.9445(4) 0.086(4) Uani 1 d . . .
H20A H 0.5883 0.0098 0.9689 0.103 Uiso 1 calc R . .
H20B H 0.6516 0.0746 0.9458 0.103 Uiso 1 calc R . .
C209 C 0.6330(11) -0.0379(9) 0.9179(5) 0.104(5) Uani 1 d . . .
H20C H 0.6902 -0.0672 0.9284 0.156 Uiso 1 calc R . .
H20D H 0.6531 -0.0141 0.8948 0.156 Uiso 1 calc R . .
H20E H 0.5769 -0.0757 0.9141 0.156 Uiso 1 calc R . .
C210 C 0.5164(9) 0.1288(8) 0.9011(4) 0.075(4) Uani 1 d . . .
H21A H 0.4724 0.1133 0.8807 0.090 Uiso 1 calc R . .
H21B H 0.5872 0.1246 0.8928 0.090 Uiso 1 calc R . .
C211 C 0.4938(13) 0.2207(9) 0.9117(5) 0.108(5) Uani 1 d . . .
H21C H 0.5200 0.2569 0.8929 0.163 Uiso 1 calc R . .
H21D H 0.5265 0.2334 0.9347 0.163 Uiso 1 calc R . .
H21E H 0.4209 0.2286 0.9140 0.163 Uiso 1 calc R . .
C221 C -0.1172(9) 0.1092(7) 0.8633(3) 0.059(3) Uani 1 d . . .
C222 C -0.1404(9) 0.1928(6) 0.8617(4) 0.067(3) Uani 1 d . . .
H222 H -0.0965 0.2309 0.8728 0.080 Uiso 1 calc R . .
C223 C -0.2310(9) 0.2220(7) 0.8433(4) 0.064(3) Uani 1 d . . .
C224 C -0.2980(10) 0.1624(8) 0.8275(4) 0.071(4) Uani 1 d . . .
H224 H -0.3564 0.1790 0.8147 0.085 Uiso 1 calc R . .
C225 C -0.2745(9) 0.0787(7) 0.8314(4) 0.066(3) Uani 1 d . . .
H225 H -0.3189 0.0400 0.8210 0.079 Uiso 1 calc R . .
C226 C -0.1876(8) 0.0492(7) 0.8501(4) 0.059(3) Uani 1 d . . .
C227 C -0.1732(9) -0.0405(7) 0.8515(4) 0.066(4) Uani 1 d . . .
H227 H -0.2217 -0.0727 0.8393 0.079 Uiso 1 calc R . .
C228 C -0.1858(9) 0.3672(7) 0.8583(4) 0.069(4) Uani 1 d . . .
H22A H -0.1962 0.4211 0.8470 0.082 Uiso 1 calc R . .
H22B H -0.1140 0.3521 0.8554 0.082 Uiso 1 calc R . .
C229 C -0.2130(11) 0.3717(9) 0.8996(4) 0.088(4) Uani 1 d . . .
H22C H -0.1729 0.4145 0.9111 0.132 Uiso 1 calc R . .
H22D H -0.1982 0.3193 0.9110 0.132 Uiso 1 calc R . .
H22E H -0.2848 0.3842 0.9023 0.132 Uiso 1 calc R . .
C230 C -0.3421(9) 0.3366(8) 0.8215(5) 0.077(4) Uani 1 d . . .
H23A H -0.3607 0.3894 0.8324 0.093 Uiso 1 calc R . .
H23B H -0.3984 0.2984 0.8261 0.093 Uiso 1 calc R . .
C231 C -0.3333(13) 0.3481(10) 0.7820(6) 0.108(6) Uani 1 d . . .
H23C H -0.3929 0.3769 0.7730 0.163 Uiso 1 calc R . .
H23D H -0.3283 0.2950 0.7701 0.163 Uiso 1 calc R . .
H23E H -0.2728 0.3802 0.7766 0.163 Uiso 1 calc R . .
C241 C -0.0939(8) -0.1679(7) 0.8627(5) 0.066(4) Uani 1 d . . .
C242 C -0.0835(9) -0.2026(8) 0.8289(5) 0.073(4) Uani 1 d . . .
H242 H -0.0930 -0.1698 0.8082 0.088 Uiso 1 calc R . .
C243 C -0.0594(9) -0.2841(8) 0.8247(4) 0.073(4) Uani 1 d . . .
H243 H -0.0512 -0.3070 0.8015 0.087 Uiso 1 calc R . .
C244 C -0.0471(9) -0.3335(8) 0.8567(5) 0.076(4) Uani 1 d . . .
C245 C -0.0152(10) -0.4196(8) 0.8558(6) 0.086(4) Uani 1 d . . .
H245 H 0.0007 -0.4437 0.8333 0.103 Uiso 1 calc R . .
C246 C -0.0080(11) -0.4652(9) 0.8859(7) 0.097(5) Uani 1 d . . .
H246 H 0.0117 -0.5205 0.8836 0.117 Uiso 1 calc R . .
C247 C -0.0280(10) -0.4353(9) 0.9195(6) 0.090(5) Uani 1 d . . .
H247 H -0.0215 -0.4692 0.9401 0.108 Uiso 1 calc R . .
C248 C -0.0587(9) -0.3523(7) 0.9233(5) 0.076(4) Uani 1 d . . .
H248 H -0.0736 -0.3308 0.9464 0.091 Uiso 1 calc R . .
C249 C -0.0669(8) -0.3010(8) 0.8915(5) 0.069(4) Uani 1 d . . .
C250 C -0.0923(8) -0.2141(7) 0.8952(4) 0.061(3) Uani 1 d . . .
C251 C -0.0543(9) -0.1237(7) 0.9518(4) 0.067(3) Uani 1 d . . .
C252 C -0.0773(11) -0.1018(8) 0.9878(4) 0.075(4) Uani 1 d . . .
H252 H -0.0305 -0.0701 1.0010 0.091 Uiso 1 calc R . .
C253 C -0.1671(11) -0.1259(8) 1.0042(4) 0.080(4) Uani 1 d . . .
H253 H -0.1802 -0.1106 1.0284 0.096 Uiso 1 calc R . .
C254 C -0.2390(10) -0.1730(7) 0.9851(5) 0.077(4) Uani 1 d . . .
C255 C -0.3376(11) -0.1901(8) 1.0006(5) 0.087(4) Uani 1 d . . .
H255 H -0.3543 -0.1715 1.0241 0.104 Uiso 1 calc R . .
C256 C -0.4066(12) -0.2341(9) 0.9806(6) 0.101(6) Uani 1 d . . .
H256 H -0.4715 -0.2440 0.9904 0.121 Uiso 1 calc R . .
C257 C -0.3839(12) -0.2650(9) 0.9460(6) 0.099(5) Uani 1 d . . .
H257 H -0.4326 -0.2963 0.9334 0.119 Uiso 1 calc R . .
C258 C -0.2879(10) -0.2490(8) 0.9299(5) 0.089(5) Uani 1 d . . .
H258 H -0.2729 -0.2700 0.9067 0.107 Uiso 1 calc R . .
C259 C -0.2142(10) -0.2013(7) 0.9489(5) 0.071(4) Uani 1 d . . .
C260 C -0.1176(8) -0.1788(7) 0.9326(4) 0.065(3) Uani 1 d . . .
Ni3 Ni 0.11520(11) 0.12852(8) 0.86140(5) 0.0602(5) Uani 1 d . . .
O301 O 0.1190(6) 0.3251(4) 0.8305(2) 0.064(2) Uani 1 d . . .
O302 O 0.0561(6) 0.1977(5) 0.8201(2) 0.071(2) Uani 1 d . . .
C301 C 0.0594(10) 0.2766(8) 0.8141(4) 0.074(4) Uani 1 d . . .
C302 C -0.0110(10) 0.3078(8) 0.7840(4) 0.079(4) Uani 1 d . . .
H30A H -0.0782 0.2841 0.7872 0.118 Uiso 1 calc R . .
H30B H 0.0161 0.2918 0.7605 0.118 Uiso 1 calc R . .
H30C H -0.0156 0.3672 0.7853 0.118 Uiso 1 calc R . .
O401 O 0.0929(8) 0.0261(6) 0.8300(3) 0.091(3) Uani 1 d D . .
O402 O 0.1184(12) -0.0892(7) 0.7952(4) 0.130(4) Uani 1 d . . .
C401 C 0.1061(12) -0.0099(11) 0.8011(5) 0.150(9) Uani 1 d D . .
C402 C 0.1216(18) 0.0443(13) 0.7644(5) 0.142(8) Uani 1 d D . .
H40A H 0.1445 0.0088 0.7448 0.213 Uiso 1 calc R . .
H40B H 0.1722 0.0866 0.7688 0.213 Uiso 1 calc R . .
H40C H 0.0575 0.0697 0.7577 0.213 Uiso 1 calc R . .
O501 O 0.1247(7) -0.1219(10) 0.8624(4) 0.139(5) Uani 1 d . . .
H50A H 0.0902 -0.1511 0.8398 0.167 Uiso 1 d . . .
H50B H 0.1345 -0.1717 0.8833 0.167 Uiso 1 d . . .

loop_
_atom_site_aniso_label
_atom_site_aniso_U_11
_atom_site_aniso_U_22
_atom_site_aniso_U_33
_atom_site_aniso_U_23
_atom_site_aniso_U_13
_atom_site_aniso_U_12
Ni1 0.0543(9) 0.0335(7) 0.0939(12) 0.0016(8) 0.0034(8) -0.0026(6)
O101 0.054(5) 0.031(4) 0.130(8) -0.001(4) 0.025(5) 0.001(4)
O102 0.055(4) 0.036(4) 0.078(6) -0.004(4) 0.008(4) -0.006(3)
N101 0.064(6) 0.044(6) 0.078(7) -0.007(5) -0.003(6) 0.003(5)
N102 0.050(5) 0.039(5) 0.081(7) -0.003(5) -0.006(6) -0.006(4)
N103 0.054(6) 0.038(6) 0.131(10) -0.013(6) 0.005(6) 0.020(5)
N104 0.065(7) 0.056(6) 0.088(8) -0.009(5) 0.006(6) -0.003(5)
C101 0.056(7) 0.041(7) 0.097(10) -0.008(7) -0.010(7) 0.003(6)
C102 0.069(8) 0.053(8) 0.095(11) -0.001(7) 0.007(7) -0.013(7)
C103 0.049(7) 0.070(9) 0.081(9) -0.007(7) -0.005(7) 0.004(7)
C104 0.052(7) 0.070(9) 0.096(11) -0.009(7) 0.005(7) -0.003(7)
C105 0.060(7) 0.047(7) 0.100(10) -0.005(7) 0.002(7) -0.005(6)
C106 0.042(6) 0.033(6) 0.088(9) -0.003(6) 0.013(6) -0.014(5)
C107 0.049(7) 0.072(9) 0.087(10) 0.006(8) -0.015(7) -0.010(7)
C108 0.092(10) 0.066(9) 0.116(12) -0.020(9) 0.008(9) 0.010(9)
C109 0.139(16) 0.092(12) 0.19(2) 0.038(13) 0.062(15) 0.057(12)
C110 0.077(9) 0.054(8) 0.123(14) 0.005(8) 0.006(9) 0.001(7)
C111 0.101(11) 0.082(10) 0.112(15) 0.003(9) 0.008(10) 0.024(9)
C121 0.055(7) 0.043(6) 0.075(8) 0.009(6) -0.007(7) 0.001(6)
C122 0.054(7) 0.044(6) 0.087(9) -0.004(6) 0.003(7) -0.001(6)
C123 0.068(8) 0.053(7) 0.109(11) -0.001(8) 0.006(8) -0.012(7)
C124 0.073(9) 0.045(7) 0.100(10) -0.023(7) 0.016(8) 0.008(6)
C125 0.072(9) 0.052(7) 0.075(9) -0.008(6) 0.014(7) -0.002(6)
C126 0.066(8) 0.046(7) 0.079(9) 0.004(6) 0.001(7) -0.006(6)
C127 0.048(7) 0.044(7) 0.088(10) 0.001(6) 0.001(7) 0.007(5)
C128 0.087(10) 0.036(7) 0.140(14) -0.011(8) -0.006(9) -0.015(7)
C129 0.102(11) 0.053(8) 0.119(12) 0.015(7) 0.000(10) -0.010(7)
C130 0.072(8) 0.064(8) 0.095(10) -0.007(8) 0.016(8) -0.013(7)
C131 0.071(9) 0.098(11) 0.130(14) -0.040(10) 0.021(9) 0.004(9)
C141 0.054(7) 0.054(8) 0.072(9) 0.007(7) 0.006(7) 0.001(6)
C142 0.068(8) 0.060(8) 0.093(11) 0.006(7) 0.005(8) -0.010(7)
C143 0.052(7) 0.081(10) 0.094(10) 0.010(9) -0.009(7) 0.001(7)
C144 0.043(7) 0.047(7) 0.107(11) 0.008(7) -0.004(7) -0.013(6)
C145 0.049(8) 0.061(9) 0.152(15) 0.024(10) -0.005(8) 0.004(7)
C146 0.076(10) 0.063(10) 0.151(17) 0.033(11) -0.014(11) -0.008(8)
C147 0.063(9) 0.045(8) 0.182(18) 0.022(9) -0.028(11) 0.001(7)
C148 0.057(8) 0.052(8) 0.117(12) 0.003(8) -0.016(7) -0.001(6)
C149 0.052(7) 0.045(8) 0.112(12) 0.012(7) -0.014(8) 0.005(6)
C150 0.065(8) 0.036(7) 0.097(10) -0.001(7) 0.006(7) -0.006(6)
C151 0.056(8) 0.051(7) 0.087(11) -0.020(7) 0.004(8) -0.006(6)
C152 0.077(9) 0.048(7) 0.099(12) -0.012(7) 0.000(8) 0.006(7)
C153 0.065(8) 0.057(8) 0.109(12) 0.001(8) -0.017(8) -0.011(7)
C154 0.045(7) 0.035(6) 0.109(11) -0.023(7) -0.012(8) 0.004(5)
C155 0.044(7) 0.041(7) 0.140(14) -0.011(8) -0.003(8) 0.009(6)
C156 0.051(8) 0.059(8) 0.136(15) 0.001(9) -0.011(10) -0.009(6)
C157 0.059(8) 0.044(7) 0.136(14) 0.015(7) 0.013(9) -0.003(6)
C158 0.054(7) 0.048(7) 0.100(11) 0.007(7) 0.000(7) 0.001(6)
C159 0.040(7) 0.030(6) 0.130(13) 0.010(7) -0.007(8) -0.003(5)
C160 0.063(8) 0.046(6) 0.091(11) 0.006(7) 0.002(8) 0.008(6)
Ni2 0.0566(9) 0.0386(8) 0.1309(16) 0.0163(9) -0.0176(10) -0.0063(7)
O201 0.048(4) 0.027(4) 0.117(7) 0.010(4) -0.014(5) -0.005(3)
O202 0.051(5) 0.028(3) 0.095(6) 0.001(4) -0.003(4) -0.002(3)
N201 0.041(5) 0.036(5) 0.119(9) 0.012(5) -0.002(6) -0.007(4)
N202 0.067(7) 0.037(5) 0.088(8) 0.011(5) -0.011(6) -0.012(5)
N203 0.053(6) 0.048(6) 0.115(9) 0.002(6) -0.017(6) -0.002(5)
N204 0.063(6) 0.051(6) 0.128(10) -0.002(6) -0.012(7) 0.016(5)
C201 0.062(8) 0.030(6) 0.092(9) 0.016(6) -0.010(7) -0.003(6)
C202 0.054(8) 0.031(6) 0.108(11) 0.000(6) -0.011(7) -0.003(6)
C203 0.064(9) 0.040(7) 0.104(11) -0.013(7) -0.008(8) -0.007(6)
C204 0.059(8) 0.053(7) 0.106(11) 0.021(7) -0.012(7) -0.006(7)
C205 0.072(9) 0.047(7) 0.087(10) -0.006(6) -0.017(7) -0.004(7)
C206 0.059(8) 0.045(7) 0.112(11) 0.001(7) -0.010(8) -0.005(6)
C207 0.089(11) 0.028(6) 0.120(12) 0.001(6) 0.006(10) 0.008(7)
C208 0.066(8) 0.057(8) 0.135(13) 0.021(8) 0.006(8) 0.009(7)
C209 0.074(9) 0.074(9) 0.164(16) 0.011(10) 0.023(10) 0.022(8)
C210 0.041(6) 0.067(8) 0.118(12) -0.003(8) 0.004(7) 0.006(6)
C211 0.109(12) 0.067(9) 0.149(15) 0.018(10) -0.005(11) 0.001(9)
C221 0.051(7) 0.049(7) 0.076(8) 0.005(6) 0.005(7) 0.008(6)
C222 0.062(8) 0.037(7) 0.102(10) -0.005(6) 0.005(8) 0.007(5)
C223 0.057(7) 0.041(7) 0.095(10) 0.000(6) -0.007(7) 0.005(6)
C224 0.055(7) 0.065(9) 0.093(11) 0.003(7) -0.006(7) 0.009(6)
C225 0.056(8) 0.044(7) 0.098(10) -0.001(6) -0.010(7) -0.008(6)
C226 0.044(6) 0.044(7) 0.089(10) 0.012(6) -0.003(6) -0.001(5)
C227 0.051(7) 0.036(6) 0.112(11) -0.001(7) 0.005(7) -0.011(6)
C228 0.064(7) 0.035(6) 0.106(12) -0.003(7) -0.012(8) 0.009(5)
C229 0.084(9) 0.060(8) 0.119(13) -0.006(8) -0.015(9) 0.012(7)
C230 0.049(7) 0.052(7) 0.131(15) 0.010(8) -0.005(8) 0.005(6)
C231 0.090(11) 0.082(11) 0.153(19) 0.008(11) -0.035(11) 0.003(9)
C241 0.050(7) 0.040(7) 0.108(12) 0.013(8) 0.004(7) -0.002(5)
C242 0.063(8) 0.055(9) 0.101(12) 0.011(8) 0.007(7) -0.011(6)
C243 0.074(8) 0.042(7) 0.102(11) -0.003(7) 0.003(7) 0.004(6)
C244 0.056(7) 0.051(8) 0.120(13) -0.012(9) -0.001(9) -0.007(6)
C245 0.077(9) 0.039(8) 0.142(15) -0.016(9) -0.006(10) -0.006(6)
C246 0.088(10) 0.031(7) 0.174(19) 0.003(12) -0.009(12) 0.005(7)
C247 0.063(8) 0.047(9) 0.161(18) 0.017(10) -0.016(10) 0.008(7)
C248 0.070(8) 0.038(7) 0.119(12) -0.004(8) -0.006(8) -0.019(6)
C249 0.039(6) 0.058(8) 0.111(12) 0.011(9) -0.010(7) -0.006(6)
C250 0.042(6) 0.039(6) 0.100(11) -0.003(7) -0.009(6) -0.005(5)
C251 0.057(8) 0.047(7) 0.097(11) -0.003(7) 0.015(7) 0.005(7)
C252 0.073(9) 0.067(8) 0.087(11) 0.003(7) -0.001(8) -0.003(7)
C253 0.084(10) 0.057(8) 0.098(11) 0.022(8) 0.009(9) 0.001(8)
C254 0.055(8) 0.045(7) 0.130(14) 0.020(8) 0.004(9) -0.001(7)
C255 0.075(9) 0.062(9) 0.124(13) 0.001(8) 0.013(9) -0.010(8)
C256 0.076(10) 0.053(8) 0.175(19) 0.020(10) 0.025(12) 0.015(8)
C257 0.068(10) 0.054(8) 0.174(18) -0.002(10) 0.003(11) -0.016(7)
C258 0.055(8) 0.055(8) 0.157(15) -0.002(9) 0.027(9) 0.000(7)
C259 0.058(9) 0.041(7) 0.112(12) 0.020(7) -0.007(8) -0.002(6)
C260 0.037(6) 0.049(6) 0.111(11) 0.014(7) -0.002(7) 0.004(6)
Ni3 0.0540(8) 0.0340(7) 0.0926(12) -0.0004(8) 0.0044(8) -0.0027(6)
O301 0.045(4) 0.043(4) 0.102(6) 0.007(4) -0.016(5) 0.010(4)
O302 0.073(5) 0.044(5) 0.096(7) 0.012(4) -0.007(5) -0.003(4)
C301 0.060(8) 0.043(8) 0.120(12) -0.004(8) 0.000(8) -0.005(7)
C302 0.056(8) 0.077(9) 0.103(11) 0.015(8) -0.012(7) 0.007(7)
O401 0.119(8) 0.047(5) 0.107(8) -0.031(5) -0.019(6) 0.017(5)
O402 0.171(12) 0.068(7) 0.150(11) -0.021(7) 0.002(10) -0.001(8)
C401 0.061(10) 0.092(14) 0.30(3) -0.080(18) 0.004(14) 0.010(9)
C402 0.165(19) 0.137(16) 0.124(16) 0.037(13) 0.061(15) -0.004(15)
O501 0.068(6) 0.221(14) 0.128(9) -0.074(10) 0.031(7) -0.042(8)

loop_
_atom_type_symbol
_atom_type_description
_atom_type_scat_dispersion_real
_atom_type_scat_dispersion_imag
_atom_type_scat_source
Ni Ni 0.3393 1.1124 'International Tables Vol C Tables 4.2.6.8 and 6.1.1.4'
C C 0.0033 0.0016 'International Tables Vol C Tables 4.2.6.8 and 6.1.1.4'
H H 0.0000 0.0000 'International Tables Vol C Tables 4.2.6.8 and 6.1.1.4'
N N 0.0061 0.0033 'International Tables Vol C Tables 4.2.6.8 and 6.1.1.4'
O O 0.0106 0.0060 'International Tables Vol C Tables 4.2.6.8 and 6.1.1.4'

loop_
_geom_angle_atom_site_label_1
_geom_angle_atom_site_label_2
_geom_angle_atom_site_label_3
_geom_angle
_geom_angle_site_symmetry_1
_geom_angle_site_symmetry_3
_geom_angle_publ_flag
O301 Ni1 O102 89.7(3) . . ?
O301 Ni1 O101 109.9(4) . . ?
O102 Ni1 O101 80.1(3) . . ?
O301 Ni1 N101 91.0(4) . . ?
O102 Ni1 N101 168.7(4) . . ?
O101 Ni1 N101 89.1(4) . . ?
O301 Ni1 N102 101.2(3) . . ?
O102 Ni1 N102 92.6(4) . . ?
O101 Ni1 N102 147.9(4) . . ?
N101 Ni1 N102 98.3(4) . . ?
O301 Ni1 Ni3 82.9(2) . . ?
O102 Ni1 Ni3 43.8(2) . . ?
O101 Ni1 Ni3 44.5(2) . . ?
N101 Ni1 Ni3 125.2(3) . . ?
N102 Ni1 Ni3 136.3(3) . . ?
C101 O101 Ni1 130.2(7) . . ?
C101 O101 Ni3 134.6(7) . . ?
Ni1 O101 Ni3 93.2(3) . . ?
C121 O102 Ni1 124.9(6) . . ?
C121 O102 Ni3 134.0(7) . . ?
Ni1 O102 Ni3 94.1(3) . . ?
C107 N101 C141 120.1(11) . . ?
C107 N101 Ni1 124.6(9) . . ?
C141 N101 Ni1 111.6(8) . . ?
C127 N102 C151 116.4(10) . . ?
C127 N102 Ni1 121.9(8) . . ?
C151 N102 Ni1 121.5(8) . . ?
C103 N103 C108 121.4(12) . . ?
C103 N103 C110 121.1(10) . . ?
C108 N103 C110 116.0(10) . . ?
C123 N104 C130 124.6(10) . . ?
C123 N104 C128 118.5(11) . . ?
C130 N104 C128 116.7(11) . . ?
O101 C101 C102 121.1(12) . . ?
O101 C101 C106 121.6(10) . . ?
C102 C101 C106 117.3(12) . . ?
C101 C102 C103 126.1(12) . . ?
N103 C103 C102 123.5(12) . . ?
N103 C103 C104 123.3(12) . . ?
C102 C103 C104 113.1(11) . . ?
C105 C104 C103 121.4(12) . . ?
C104 C105 C106 124.0(12) . . ?
C105 C106 C101 118.1(10) . . ?
C105 C106 C107 120.4(11) . . ?
C101 C106 C107 121.6(11) . . ?
N101 C107 C106 129.5(13) . . ?
N103 C108 C109 116.0(14) . . ?
C111 C110 N103 114.0(14) . . ?
O102 C121 C122 121.0(10) . . ?
O102 C121 C126 120.6(10) . . ?
C122 C121 C126 118.4(12) . . ?
C121 C122 C123 122.9(11) . . ?
N104 C123 C122 122.7(11) . . ?
N104 C123 C124 118.9(12) . . ?
C122 C123 C124 118.4(12) . . ?
C125 C124 C123 118.6(12) . . ?
C124 C125 C126 123.5(12) . . ?
C125 C126 C127 116.8(11) . . ?
C125 C126 C121 117.5(11) . . ?
C127 C126 C121 125.4(12) . . ?
N102 C127 C126 128.7(11) . . ?
N104 C128 C129 112.7(12) . . ?
N104 C130 C131 114.7(12) . . ?
C150 C141 C142 123.4(11) . . ?
C150 C141 N101 119.9(12) . . ?
C142 C141 N101 116.1(11) . . ?
C143 C142 C141 118.3(12) . . ?
C142 C143 C144 120.6(13) . . ?
C143 C144 C149 120.2(12) . . ?
C143 C144 C145 119.5(14) . . ?
C149 C144 C145 120.2(13) . . ?
C146 C145 C144 116.8(15) . . ?
C147 C146 C145 123.8(15) . . ?
C146 C147 C148 120.1(16) . . ?
C147 C148 C149 120.4(14) . . ?
C144 C149 C148 118.4(11) . . ?
C144 C149 C150 119.2(12) . . ?
C148 C149 C150 122.2(13) . . ?
C141 C150 C149 118.2(12) . . ?
C141 C150 C160 121.4(11) . . ?
C149 C150 C160 120.1(11) . . ?
C160 C151 C152 123.5(12) . . ?
C160 C151 N102 120.2(12) . . ?
C152 C151 N102 116.4(13) . . ?
C151 C152 C153 120.0(14) . . ?
C154 C153 C152 117.3(13) . . ?
C159 C154 C153 123.2(11) . . ?
C159 C154 C155 118.8(14) . . ?
C153 C154 C155 118.0(13) . . ?
C156 C155 C154 120.6(14) . . ?
C155 C156 C157 119.3(13) . . ?
C156 C157 C158 121.2(14) . . ?
C157 C158 C159 120.7(13) . . ?
C154 C159 C158 119.3(11) . . ?
C154 C159 C160 118.4(13) . . ?
C158 C159 C160 122.3(13) . . ?
C151 C160 C159 117.4(13) . . ?
C151 C160 C150 124.7(12) . . ?
C159 C160 C150 117.8(12) . . ?
O201 Ni2 N201 169.4(3) . . ?
O201 Ni2 O202 78.0(3) . . ?
N201 Ni2 O202 91.4(3) . . ?
O201 Ni2 N202 90.2(4) . . ?
N201 Ni2 N202 95.1(4) . . ?
O202 Ni2 N202 121.6(4) . . ?
O201 Ni2 O501 94.4(4) . . ?
N201 Ni2 O501 94.9(4) . . ?
O202 Ni2 O501 148.4(5) . . ?
N202 Ni2 O501 88.7(5) . . ?
O201 Ni2 O401 76.5(4) . . ?
N201 Ni2 O401 101.0(4) . . ?
O202 Ni2 O401 73.7(3) . . ?
N202 Ni2 O401 157.6(4) . . ?
O501 Ni2 O401 74.7(5) . . ?
O201 Ni2 Ni3 44.9(2) . . ?
N201 Ni2 Ni3 126.8(3) . . ?
O202 Ni2 Ni3 47.0(2) . . ?
N202 Ni2 Ni3 132.2(3) . . ?
O501 Ni2 Ni3 107.0(4) . . ?
O401 Ni2 Ni3 44.3(2) . . ?
C201 O201 Ni2 125.6(6) . . ?
C201 O201 Ni3 139.4(6) . . ?
Ni2 O201 Ni3 91.4(3) . . ?
C221 O202 Ni2 127.4(6) . . ?
C221 O202 Ni3 121.6(7) . . ?
Ni2 O202 Ni3 88.6(3) . . ?
C227 N201 C241 118.3(11) . . ?
C227 N201 Ni2 124.9(7) . . ?
C241 N201 Ni2 113.0(7) . . ?
C207 N202 C251 116.0(11) . . ?
C207 N202 Ni2 119.9(9) . . ?
C251 N202 Ni2 123.7(8) . . ?
C203 N203 C210 121.8(10) . . ?
C203 N203 C208 122.2(10) . . ?
C210 N203 C208 113.0(10) . . ?
C223 N204 C230 122.0(11) . . ?
C223 N204 C228 121.4(10) . . ?
C230 N204 C228 116.5(9) . . ?
O201 C201 C202 119.1(10) . . ?
O201 C201 C206 121.8(10) . . ?
C202 C201 C206 119.1(11) . . ?
C203 C202 C201 120.4(11) . . ?
C202 C203 N203 119.3(11) . . ?
C202 C203 C204 120.4(11) . . ?
N203 C203 C204 120.1(11) . . ?
C205 C204 C203 118.1(12) . . ?
C204 C205 C206 123.0(12) . . ?
C205 C206 C201 118.6(11) . . ?
C205 C206 C207 116.8(12) . . ?
C201 C206 C207 124.5(12) . . ?
N202 C207 C206 127.1(13) . . ?
N203 C208 C209 109.5(13) . . ?
N203 C210 C211 114.1(12) . . ?
O202 C221 C222 117.5(11) . . ?
O202 C221 C226 121.5(9) . . ?
C222 C221 C226 120.7(11) . . ?
C221 C222 C223 121.2(11) . . ?
N204 C223 C224 120.9(11) . . ?
N204 C223 C222 120.9(11) . . ?
C224 C223 C222 118.2(10) . . ?
C225 C224 C223 118.7(12) . . ?
C224 C225 C226 123.8(11) . . ?
C225 C226 C221 117.0(9) . . ?
C225 C226 C227 117.2(11) . . ?
C221 C226 C227 125.6(11) . . ?
N201 C227 C226 126.7(11) . . ?
N204 C228 C229 109.4(11) . . ?
N204 C230 C231 116.5(13) . . ?
C242 C241 C250 123.0(10) . . ?
C242 C241 N201 122.0(13) . . ?
C250 C241 N201 114.8(13) . . ?
C241 C242 C243 121.5(14) . . ?
C242 C243 C244 118.5(14) . . ?
C249 C244 C243 120.9(11) . . ?
C249 C244 C245 115.5(16) . . ?
C243 C244 C245 123.5(16) . . ?
C246 C245 C244 122.3(17) . . ?
C247 C246 C245 122.8(14) . . ?
C246 C247 C248 119.2(16) . . ?
C247 C248 C249 119.5(16) . . ?
C244 C249 C248 120.5(12) . . ?
C244 C249 C250 119.3(13) . . ?
C248 C249 C250 120.2(14) . . ?
C241 C250 C249 116.2(13) . . ?
C241 C250 C260 123.9(10) . . ?
C249 C250 C260 119.9(12) . . ?
C252 C251 C260 120.4(12) . . ?
C252 C251 N202 119.8(12) . . ?
C260 C251 N202 119.7(12) . . ?
C253 C252 C251 121.5(14) . . ?
C252 C253 C254 120.8(15) . . ?
C253 C254 C255 120.9(16) . . ?
C253 C254 C259 118.8(13) . . ?
C255 C254 C259 120.2(14) . . ?
C256 C255 C254 118.9(16) . . ?
C255 C256 C257 122.4(15) . . ?
C256 C257 C258 120.2(15) . . ?
C257 C258 C259 120.1(16) . . ?
C258 C259 C260 122.1(14) . . ?
C258 C259 C254 118.1(12) . . ?
C260 C259 C254 119.7(12) . . ?
C251 C260 C259 118.0(13) . . ?
C251 C260 C250 124.2(11) . . ?
C259 C260 C250 117.8(12) . . ?
O302 Ni3 O401 88.6(4) . . ?
O302 Ni3 O201 167.4(3) . . ?
O401 Ni3 O201 82.7(4) . . ?
O302 Ni3 O102 94.4(3) . . ?
O401 Ni3 O102 175.2(4) . . ?
O201 Ni3 O102 95.0(3) . . ?
O302 Ni3 O101 88.8(3) . . ?
O401 Ni3 O101 99.6(4) . . ?
O201 Ni3 O101 101.5(3) . . ?
O102 Ni3 O101 76.7(3) . . ?
O302 Ni3 O202 94.4(3) . . ?
O401 Ni3 O202 78.3(4) . . ?
O201 Ni3 O202 75.0(3) . . ?
O102 Ni3 O202 105.1(3) . . ?
O101 Ni3 O202 176.1(3) . . ?
O302 Ni3 Ni2 123.8(2) . . ?
O401 Ni3 Ni2 53.1(3) . . ?
O201 Ni3 Ni2 43.7(2) . . ?
O102 Ni3 Ni2 127.3(2) . . ?
O101 Ni3 Ni2 131.7(2) . . ?
O202 Ni3 Ni2 44.41(18) . . ?
O302 Ni3 Ni1 73.0(2) . . ?
O401 Ni3 Ni1 136.0(3) . . ?
O201 Ni3 Ni1 119.6(2) . . ?
O102 Ni3 Ni1 42.1(2) . . ?
O101 Ni3 Ni1 42.3(2) . . ?
O202 Ni3 Ni1 140.97(19) . . ?
Ni2 Ni3 Ni1 163.19(8) . . ?
C301 O301 Ni1 120.4(7) . . ?
C301 O302 Ni3 131.0(9) . . ?
O301 C301 O302 123.7(13) . . ?
O301 C301 C302 120.8(11) . . ?
O302 C301 C302 115.4(12) . . ?
C401 O401 Ni3 149.0(12) . . ?
C401 O401 Ni2 127.9(11) . . ?
Ni3 O401 Ni2 82.6(4) . . ?
O401 C401 O402 128.9(18) . . ?
O401 C401 C402 118.6(16) . . ?
O402 C401 C402 112.2(16) . . ?

loop_
_geom_bond_atom_site_label_1
_geom_bond_atom_site_label_2
_geom_bond_distance
_geom_bond_site_symmetry_2
_geom_bond_publ_flag
Ni1 O301 1.980(7) . ?
Ni1 O102 1.998(7) . ?
Ni1 O101 2.002(7) . ?
Ni1 N101 2.008(11) . ?
Ni1 N102 2.020(9) . ?
Ni1 Ni3 2.9703(18) . ?
O101 C101 1.297(14) . ?
O101 Ni3 2.087(8) . ?
O102 C121 1.330(14) . ?
O102 Ni3 2.060(7) . ?
N101 C107 1.256(16) . ?
N101 C141 1.454(16) . ?
N102 C127 1.266(15) . ?
N102 C151 1.473(15) . ?
N103 C103 1.339(16) . ?
N103 C108 1.400(17) . ?
N103 C110 1.450(17) . ?
N104 C123 1.382(16) . ?
N104 C130 1.452(16) . ?
N104 C128 1.474(16) . ?
C101 C102 1.385(18) . ?
C101 C106 1.419(17) . ?
C102 C103 1.424(18) . ?
C103 C104 1.434(18) . ?
C104 C105 1.354(18) . ?
C105 C106 1.382(17) . ?
C106 C107 1.456(17) . ?
C108 C109 1.48(2) . ?
C110 C111 1.41(2) . ?
C121 C122 1.355(16) . ?
C121 C126 1.458(16) . ?
C122 C123 1.400(18) . ?
C123 C124 1.429(18) . ?
C124 C125 1.356(17) . ?
C125 C126 1.393(17) . ?
C126 C127 1.427(17) . ?
C128 C129 1.516(18) . ?
C130 C131 1.51(2) . ?
C141 C150 1.359(18) . ?
C141 C142 1.390(18) . ?
C142 C143 1.379(19) . ?
C143 C144 1.395(19) . ?
C144 C149 1.394(18) . ?
C144 C145 1.440(18) . ?
C145 C146 1.37(2) . ?
C146 C147 1.35(2) . ?
C147 C148 1.360(18) . ?
C148 C149 1.425(19) . ?
C149 C150 1.425(17) . ?
C150 C160 1.501(19) . ?
C151 C160 1.356(18) . ?
C151 C152 1.394(19) . ?
C152 C153 1.409(18) . ?
C153 C154 1.391(19) . ?
C154 C159 1.388(18) . ?
C154 C155 1.448(17) . ?
C155 C156 1.38(2) . ?
C156 C157 1.38(2) . ?
C157 C158 1.390(18) . ?
C158 C159 1.404(18) . ?
C159 C160 1.460(17) . ?
Ni2 O201 1.989(7) . ?
Ni2 N201 1.997(9) . ?
Ni2 O202 2.015(6) . ?
Ni2 N202 2.068(10) . ?
Ni2 O501 2.108(13) . ?
Ni2 O401 2.321(12) . ?
Ni2 Ni3 2.8789(19) . ?
O201 C201 1.308(13) . ?
O201 Ni3 2.032(8) . ?
O202 C221 1.348(13) . ?
O202 Ni3 2.107(7) . ?
N201 C227 1.270(15) . ?
N201 C241 1.445(15) . ?
N202 C207 1.327(18) . ?
N202 C251 1.418(16) . ?
N203 C203 1.419(16) . ?
N203 C210 1.454(18) . ?
N203 C208 1.493(16) . ?
N204 C223 1.372(15) . ?
N204 C230 1.457(17) . ?
N204 C228 1.464(16) . ?
C201 C202 1.390(16) . ?
C201 C206 1.414(18) . ?
C202 C203 1.383(17) . ?
C203 C204 1.423(18) . ?
C204 C205 1.342(17) . ?
C205 C206 1.395(18) . ?
C206 C207 1.464(19) . ?
C208 C209 1.55(2) . ?
C210 C211 1.56(2) . ?
C221 C222 1.381(15) . ?
C221 C226 1.414(16) . ?
C222 C223 1.434(17) . ?
C223 C224 1.417(17) . ?
C224 C225 1.389(17) . ?
C225 C226 1.402(16) . ?
C226 C227 1.457(16) . ?
C228 C229 1.54(2) . ?
C230 C231 1.45(2) . ?
C241 C242 1.357(19) . ?
C241 C250 1.396(19) . ?
C242 C243 1.358(18) . ?
C243 C244 1.42(2) . ?
C244 C249 1.40(2) . ?
C244 C245 1.448(19) . ?
C245 C246 1.32(2) . ?
C246 C247 1.34(2) . ?
C247 C248 1.403(19) . ?
C248 C249 1.424(19) . ?
C249 C250 1.444(18) . ?
C250 C260 1.511(19) . ?
C251 C252 1.386(19) . ?
C251 C260 1.397(18) . ?
C252 C253 1.368(19) . ?
C253 C254 1.39(2) . ?
C254 C255 1.43(2) . ?
C254 C259 1.43(2) . ?
C255 C256 1.36(2) . ?
C256 C257 1.38(2) . ?
C257 C258 1.40(2) . ?
C258 C259 1.409(19) . ?
C259 C260 1.435(18) . ?
Ni3 O302 2.022(8) . ?
Ni3 O401 2.028(9) . ?
O301 C301 1.251(15) . ?
O302 C301 1.289(15) . ?
C301 C302 1.512(19) . ?
O401 C401 1.210(15) . ?
O402 C401 1.31(2) . ?
C401 C402 1.608(17) . ?

loop_
_geom_hbond_atom_site_label_D
_geom_hbond_atom_site_label_H
_geom_hbond_atom_site_label_A
_geom_hbond_distance_DH
_geom_hbond_distance_HA
_geom_hbond_distance_DA
_geom_hbond_angle_DHA
_geom_hbond_site_symmetry_A
O501 H50A O402 1.049(11) 1.939(13) 2.50(2) 110.2(9) .
